data_7223457
loop_
_publ_author_name
'Guo, Hai-Yang'
'Li, Zhi-Fang'
'Zhang, Xiao'
'Fu, Li-Wei'
'Hu, Yang-Yang'
'Guo, Lan-Lan'
'Cui, Xiao-Bing'
'Huo, Qi-Sheng'
'Xu, Ji-Qing'

_publ_section_title
;
 New self-assembly hybrid compounds based on arsenic--vanadium clusters
 and transition metal mixed-organic-ligand complexes
;
_journal_issue 4
_journal_name_full CrystEngComm
_journal_page_first 566
_journal_paper_doi 10.1039/C5CE01983D
_journal_volume 18
_journal_year 2016
_chemical_formula_sum 'C46 H41 As8 N12 Ni2.5 O43 V14'
_chemical_formula_weight 2909.20
_space_group_crystal_system orthorhombic
_space_group_IT_number 19
_space_group_name_Hall 'P 2ac 2ab'
_space_group_name_H-M_alt 'P 21 21 21'
_symmetry_space_group_name_Hall 'P 2ac 2ab'
_symmetry_space_group_name_H-M 'P 21 21 21'
_atom_sites_solution_hydrogens geom
_audit_creation_method SHELXL-2014/7
_audit_update_record
;
2015-09-16 deposited with the CCDC.
2015-12-11 downloaded from the CCDC.
;
_cell_angle_alpha 90
_cell_angle_beta 90
_cell_angle_gamma 90
_cell_formula_units_Z 4
_cell_length_a 13.80109(15)
_cell_length_b 23.8678(2)
_cell_length_c 27.1204(2)
_cell_measurement_reflns_used 13245
_cell_measurement_temperature 293(2)
_cell_measurement_theta_max 28.3080
_cell_measurement_theta_min 3.3410
_cell_volume 8933.50(14)
_computing_cell_refinement 'Bruker FRAMBO'
_computing_data_collection 'Bruker FRAMBO'
_computing_data_reduction 'Bruker SAINT'
_computing_molecular_graphics 'SHELXL-2014/7 (Sheldrick, 2014)'
_computing_publication_material 'SHELXL-2014/7 (Sheldrick, 2014)'
_computing_structure_refinement 'SHELXL-2014/7 (Sheldrick, 2014)'
_computing_structure_solution 'SHELXL-2014/7 (Sheldrick, 2014)'
_diffrn_ambient_temperature 293(2)
_diffrn_measured_fraction_theta_full 0.992
_diffrn_measured_fraction_theta_max 0.865
_diffrn_measurement_device_type 'SuperNova, Dual, Cu at zero, Eos'
_diffrn_radiation_type MoK\a
_diffrn_radiation_wavelength 0.71073
_diffrn_reflns_av_R_equivalents 0.0297
_diffrn_reflns_av_unetI/netI 0.0440
_diffrn_reflns_laue_measured_fraction_full 0.992
_diffrn_reflns_laue_measured_fraction_max 0.865
_diffrn_reflns_limit_h_max 17
_diffrn_reflns_limit_h_min -18
_diffrn_reflns_limit_k_max 14
_diffrn_reflns_limit_k_min -31
_diffrn_reflns_limit_l_max 34
_diffrn_reflns_limit_l_min -36
_diffrn_reflns_number 29903
_diffrn_reflns_point_group_measured_fraction_full 0.963
_diffrn_reflns_point_group_measured_fraction_max 0.799
_diffrn_reflns_theta_full 25.242
_diffrn_reflns_theta_max 29.073
_diffrn_reflns_theta_min 2.955
_exptl_absorpt_coefficient_mu 4.933
_exptl_absorpt_correction_T_max 1.00000
_exptl_absorpt_correction_T_min 0.71529
_exptl_absorpt_correction_type multi-scan
_exptl_crystal_colour black
_exptl_crystal_density_diffrn 2.163
_exptl_crystal_description needle-like
_exptl_crystal_F_000 5604
_exptl_crystal_size_max 0.250
_exptl_crystal_size_mid 0.230
_exptl_crystal_size_min 0.150
_refine_diff_density_max 2.751
_refine_diff_density_min -0.633
_refine_diff_density_rms 0.143
_refine_ls_abs_structure_details
;
 Flack x determined using 6734 quotients [(I+)-(I-)]/[(I+)+(I-)]
 (Parsons, Flack and Wagner, Acta Cryst. B69 (2013) 249-259).
;
_refine_ls_abs_structure_Flack -0.006(4)
_refine_ls_extinction_method none
_refine_ls_goodness_of_fit_ref 1.043
_refine_ls_hydrogen_treatment constr
_refine_ls_matrix_type full
_refine_ls_number_parameters 1162
_refine_ls_number_reflns 19099
_refine_ls_number_restraints 828
_refine_ls_restrained_S_all 1.126
_refine_ls_R_factor_all 0.0497
_refine_ls_R_factor_gt 0.0445
_refine_ls_shift/su_max 0.001
_refine_ls_shift/su_mean 0.000
_refine_ls_structure_factor_coef Fsqd
_refine_ls_weighting_details 'w=1/[\s^2^(Fo^2^)+(0.0767P)^2^+14.8542P] where P=(Fo^2^+2Fc^2^)/3'
_refine_ls_weighting_scheme calc
_refine_ls_wR_factor_gt 0.1273
_refine_ls_wR_factor_ref 0.1323
_reflns_Friedel_coverage 0.708
_reflns_friedel_fraction_full 0.928
_reflns_friedel_fraction_max 0.720
_reflns_number_gt 17390
_reflns_number_total 19099
_reflns_threshold_expression 'I > 2\s(I)'
_cod_data_source_file c5ce01983d2.cif
_cod_data_source_block shelx_1a
_cod_depositor_comments 'Adding full bibliography for 7223456--7223462.cif.'
_cod_original_formula_sum 'C46 H41 As8 N12 Ni2.50 O43 V14'
_cod_database_code 7223457
_shelx_shelxl_version_number 2014/7
_shelx_space_group_comment
;
The symmetry employed for this shelxl refinement is uniquely defined
by the following loop, which should always be used as a source of
symmetry information in preference to the above space-group names.
They are only intended as comments.
;
_shelx_estimated_absorpt_t_min 0.372
_shelx_estimated_absorpt_t_max 0.525

loop_
_space_group_symop_operation_xyz
'x, y, z'
'-x+1/2, -y, z+1/2'
'-x, y+1/2, -z+1/2'
'x+1/2, -y+1/2, -z'

loop_
_atom_site_label
_atom_site_type_symbol
_atom_site_fract_x
_atom_site_fract_y
_atom_site_fract_z
_atom_site_U_iso_or_equiv
_atom_site_adp_type
_atom_site_occupancy
_atom_site_site_symmetry_order
_atom_site_calc_flag
_atom_site_refinement_flags_posn
_atom_site_refinement_flags_adp
_atom_site_refinement_flags_occupancy
As8 As 0.02191(8) 0.71151(4) 0.36898(3) 0.0357(2) Uani 1 1 d . . .
As7 As 0.02597(7) 0.71492(4) 0.24912(3) 0.0345(2) Uani 1 1 d . . .
As6 As 0.34014(7) 0.87881(4) 0.37474(3) 0.0349(2) Uani 1 1 d . . .
As5 As 0.34792(7) 0.88312(4) 0.25635(3) 0.0359(2) Uani 1 1 d . . .
As4 As -0.03343(8) 1.03399(4) 0.42796(3) 0.0402(2) Uani 1 1 d . . .
As3 As -0.20747(8) 0.94322(4) 0.42325(4) 0.0409(2) Uani 1 1 d . . .
As2 As -0.02256(9) 1.04065(4) 0.20635(3) 0.0413(2) Uani 1 1 d . . .
As1 As -0.19800(8) 0.94993(4) 0.20244(4) 0.0414(2) Uani 1 1 d . . .
Ni2 Ni 1.01565(9) 0.70830(5) 0.91966(4) 0.0359(2) Uani 1 1 d . . .
Ni1 Ni 0.44696(10) 0.87049(5) 0.43961(5) 0.0422(3) Uani 1 1 d . . .
V14 V 0.15802(11) 0.82007(6) 0.20651(5) 0.0303(3) Uani 1 1 d . . .
V13 V -0.11246(12) 0.81979(7) 0.20832(5) 0.0328(3) Uani 1 1 d . . .
V12 V 0.21491(11) 0.77672(6) 0.31223(6) 0.0315(3) Uani 1 1 d . . .
V11 V 0.14912(12) 0.81437(6) 0.41865(5) 0.0330(3) Uani 1 1 d . . .
V10 V 0.01959(13) 0.89599(6) 0.46169(5) 0.0350(3) Uani 1 1 d . . .
V9 V -0.11837(12) 0.81388(7) 0.41269(5) 0.0338(3) Uani 1 1 d . . .
V8 V -0.17030(11) 0.77823(6) 0.30898(6) 0.0340(3) Uani 1 1 d . . .
V7 V 0.07118(12) 1.05289(6) 0.31883(6) 0.0362(3) Uani 1 1 d . . .
V6 V 0.17945(12) 0.96893(6) 0.42112(5) 0.0345(3) Uani 1 1 d . . .
V5 V 0.25564(12) 1.00081(7) 0.32040(6) 0.0367(3) Uani 1 1 d . . .
V4 V 0.03311(12) 0.90355(6) 0.16703(5) 0.0334(3) Uani 1 1 d . . .
V3 V -0.14472(12) 1.01199(6) 0.31502(6) 0.0371(3) Uani 1 1 d . . .
V2 V -0.23725(11) 0.89300(7) 0.31147(6) 0.0362(3) Uani 1 1 d . . .
V1 V 0.18884(13) 0.97451(6) 0.21651(5) 0.0349(3) Uani 1 1 d . . .
Ni3 Ni 0.3347(3) 0.59793(19) 0.35382(16) 0.0870(10) Uani 0.5 1 d . U P
N11 N 0.2607(8) 0.6150(6) 0.4060(4) 0.053(4) Uani 0.5 1 d G U P
C51 C 0.2873(7) 0.6587(5) 0.4387(5) 0.047(4) Uani 0.5 1 d G U P
C52 C 0.2151(8) 0.6625(4) 0.4759(4) 0.020(2) Uani 0.5 1 d G U P
N12 N 0.1438(7) 0.6211(5) 0.4661(4) 0.037(3) Uani 0.5 1 d G U P
C53 C 0.1720(8) 0.5917(4) 0.4228(4) 0.027(3) Uani 0.5 1 d G U P
O42 O 0.1198(5) 0.7644(3) 0.2584(2) 0.0350(14) Uani 1 1 d . . .
O41 O 0.2555(5) 0.8322(3) 0.2613(2) 0.0347(13) Uani 1 1 d . . .
O40 O 0.1607(5) 0.8996(2) 0.1942(2) 0.0343(13) Uani 1 1 d . . .
O39 O 0.2782(5) 0.9431(3) 0.2670(2) 0.0387(15) Uani 1 1 d . . .
O38 O -0.0772(5) 0.7575(3) 0.3620(2) 0.0362(14) Uani 1 1 d . . .
O37 O 0.0136(5) 0.8205(2) 0.4353(2) 0.0360(13) Uani 1 1 d . . .
O36 O 0.0218(4) 0.8272(2) 0.1894(2) 0.0328(12) Uani 1 1 d . . .
O35 O -0.0731(5) 0.7608(3) 0.2572(2) 0.0368(14) Uani 1 1 d . . .
O34 O -0.1970(5) 0.8356(3) 0.3569(2) 0.0374(14) Uani 1 1 d . . .
O33 O -0.0364(5) 1.0334(3) 0.2712(2) 0.0426(15) Uani 1 1 d . . .
O32 O 0.0255(5) 0.6828(2) 0.3085(2) 0.0394(14) Uani 1 1 d . . .
O31 O -0.1059(5) 0.9019(3) 0.1901(2) 0.0396(14) Uani 1 1 d . . .
O30 O -0.1965(5) 0.8382(3) 0.2632(2) 0.0370(14) Uani 1 1 d . . .
O29 O 0.1502(5) 0.8924(3) 0.4366(2) 0.0406(15) Uani 1 1 d . . .
O28 O 0.1561(5) 1.0212(3) 0.3676(2) 0.0392(14) Uani 1 1 d . . .
O27 O 0.1614(5) 1.0228(3) 0.2714(2) 0.0391(15) Uani 1 1 d . . .
O26 O -0.1885(5) 0.9516(3) 0.3587(2) 0.0417(15) Uani 1 1 d . . .
O25 O 0.3978(4) 0.8756(3) 0.3168(3) 0.0399(14) Uani 1 1 d . . .
O24 O 0.1158(5) 0.7621(3) 0.3626(2) 0.0374(14) Uani 1 1 d . . .
O23 O 0.0492(5) 0.9812(3) 0.1941(2) 0.0381(14) Uani 1 1 d . . .
O22 O 0.0380(5) 0.9738(3) 0.4383(2) 0.0392(14) Uani 1 1 d . . .
O21 O -0.1868(5) 0.9536(3) 0.2673(2) 0.0412(15) Uani 1 1 d . . .
O20 O -0.1368(6) 1.0135(3) 0.1865(3) 0.0485(17) Uani 1 1 d . . .
O19 O 0.0364(6) 0.9062(3) 0.1079(2) 0.0445(16) Uani 1 1 d . . .
O18 O 0.2757(5) 0.9418(3) 0.3708(2) 0.0398(15) Uani 1 1 d . . .
O17 O -0.2562(5) 0.7324(3) 0.3079(3) 0.0458(16) Uani 1 1 d . . .
O16 O 0.2446(5) 0.8312(3) 0.3648(2) 0.0369(14) Uani 1 1 d . . .
O15 O -0.1141(5) 0.8942(3) 0.4352(2) 0.0395(15) Uani 1 1 d . . .
O14 O 0.0175(7) 0.8965(3) 0.5209(2) 0.0514(19) Uani 1 1 d . . .
O13 O -0.1824(6) 0.7800(3) 0.4522(3) 0.0485(17) Uani 1 1 d . . .
O12 O 0.2897(5) 0.7268(3) 0.3137(3) 0.0496(17) Uani 1 1 d . . .
O11 O -0.0412(5) 1.0317(3) 0.3622(2) 0.0410(15) Uani 1 1 d . . .
O10 O -0.1720(5) 0.7888(3) 0.1654(3) 0.0475(17) Uani 1 1 d . . .
O9 O -0.3534(5) 0.8966(3) 0.3118(3) 0.0532(18) Uani 1 1 d . . .
O8 O 0.2048(6) 0.7801(3) 0.4601(3) 0.0493(18) Uani 1 1 d . . .
O7 O 0.2379(6) 0.9980(3) 0.4645(3) 0.0482(18) Uani 1 1 d . . .
O5 O 0.2111(6) 0.7881(3) 0.1620(2) 0.0452(16) Uani 1 1 d . . .
N3 N 0.5236(7) 0.8030(4) 0.4313(3) 0.0447(19) Uani 1 1 d . . .
N10 N 1.0141(6) 0.7202(4) 0.8445(3) 0.0405(18) Uani 1 1 d . . .
O6 O 0.0846(6) 1.1192(3) 0.3194(3) 0.0514(18) Uani 1 1 d . . .
O4 O -0.2219(6) 1.0608(3) 0.3157(3) 0.058(2) Uani 1 1 d . . .
O3 O 0.2557(6) 1.0067(3) 0.1777(3) 0.0507(18) Uani 1 1 d . . .
O2 O -0.1495(6) 1.0053(3) 0.4433(3) 0.0467(17) Uani 1 1 d . . .
N8 N 0.9433(6) 0.6315(3) 0.9162(3) 0.0407(18) Uani 1 1 d . . .
N2 N 0.3918(6) 0.8903(4) 0.5069(3) 0.0408(18) Uani 1 1 d . . .
O1 O 0.3424(6) 1.0443(3) 0.3240(3) 0.057(2) Uani 1 1 d . . .
N9 N 0.8939(6) 0.7604(3) 0.9118(3) 0.0396(18) Uani 1 1 d . . .
N7 N 1.1300(6) 0.6504(4) 0.9237(3) 0.0429(19) Uani 1 1 d . . .
N6 N 1.0085(7) 0.7131(3) 0.9967(3) 0.0395(18) Uani 1 1 d . . .
N5 N 1.1009(7) 0.7780(4) 0.9336(4) 0.052(2) Uani 1 1 d . . .
C31 C 1.2266(8) 0.6624(6) 0.9227(4) 0.055(2) Uani 1 1 d . U .
H31A H 1.2457 0.6993 0.9174 0.066 Uiso 1 1 calc R U .
C11 C 0.5155(12) 0.7535(5) 0.4561(5) 0.068(3) Uani 1 1 d . U .
H11A H 0.4802 0.7488 0.4850 0.081 Uiso 1 1 calc R U .
C46 C 0.9459(8) 0.7564(4) 0.8282(3) 0.0421(17) Uani 1 1 d . U .
C49 C 1.0667(9) 0.7089(5) 0.7614(4) 0.054(2) Uani 1 1 d . U .
H49A H 1.1113 0.6937 0.7394 0.064 Uiso 1 1 calc R U .
C45 C 0.8819(7) 0.7821(4) 0.8662(3) 0.0396(17) Uani 1 1 d . U .
C48 C 0.9956(9) 0.7426(5) 0.7445(4) 0.050(2) Uani 1 1 d . U .
H48A H 0.9870 0.7483 0.7109 0.060 Uiso 1 1 calc R U .
C47 C 0.9362(8) 0.7682(5) 0.7784(4) 0.0468(19) Uani 1 1 d . U .
H47A H 0.8894 0.7936 0.7679 0.056 Uiso 1 1 calc R U .
C13 C 0.5769(10) 0.7903(6) 0.3921(5) 0.061(3) Uani 1 1 d . U .
H13A H 0.5921 0.8155 0.3671 0.073 Uiso 1 1 calc R U .
C40 C 0.8481(9) 0.6251(5) 0.9078(4) 0.051(2) Uani 1 1 d . U .
H40A H 0.8119 0.6562 0.8985 0.061 Uiso 1 1 calc R U .
C10 C 0.3422(9) 0.8555(5) 0.5357(4) 0.050(2) Uani 1 1 d . U .
H10A H 0.3208 0.8215 0.5229 0.060 Uiso 1 1 calc R U .
C36 C 0.9983(8) 0.5875(5) 0.9261(4) 0.0479(18) Uani 1 1 d . U .
N1 N 0.4976(6) 0.9517(4) 0.4452(3) 0.046(2) Uani 1 1 d . . .
C6 C 0.4188(8) 0.9400(5) 0.5229(4) 0.0467(18) Uani 1 1 d . U .
C8 C 0.3498(9) 0.9183(5) 0.6022(5) 0.059(2) Uani 1 1 d . U .
H8A H 0.3361 0.9277 0.6347 0.070 Uiso 1 1 calc R U .
C35 C 1.1038(8) 0.5984(5) 0.9300(4) 0.0509(19) Uani 1 1 d . U .
C7 C 0.3999(9) 0.9559(5) 0.5719(4) 0.056(2) Uani 1 1 d . U .
H7A H 0.4200 0.9905 0.5839 0.067 Uiso 1 1 calc R U .
C37 C 0.9552(10) 0.5334(5) 0.9327(5) 0.059(2) Uani 1 1 d . U .
H37A H 0.9927 0.5025 0.9411 0.071 Uiso 1 1 calc R U .
C5 C 0.4731(9) 0.9758(5) 0.4874(4) 0.0487(19) Uani 1 1 d . U .
C32 C 1.2966(10) 0.6225(6) 0.9292(4) 0.062(2) Uani 1 1 d . U .
H32A H 1.3618 0.6323 0.9287 0.074 Uiso 1 1 calc R U .
C39 C 0.8022(10) 0.5744(5) 0.9125(4) 0.057(2) Uani 1 1 d . U .
H39A H 0.7361 0.5707 0.9068 0.068 Uiso 1 1 calc R U .
C50 C 1.0741(8) 0.6965(5) 0.8121(4) 0.0512(19) Uani 1 1 d . U .
H50A H 1.1211 0.6715 0.8231 0.061 Uiso 1 1 calc R U .
C44 C 0.8151(8) 0.8219(5) 0.8563(4) 0.0473(19) Uani 1 1 d . U .
H44A H 0.8098 0.8365 0.8246 0.057 Uiso 1 1 calc R U .
C26 C 1.0545(9) 0.7562(5) 1.0166(4) 0.0542(19) Uani 1 1 d . U .
C43 C 0.7548(9) 0.8410(5) 0.8933(4) 0.050(2) Uani 1 1 d . U .
H43A H 0.7080 0.8681 0.8869 0.060 Uiso 1 1 calc R U .
C42 C 0.7653(8) 0.8190(5) 0.9394(4) 0.050(2) Uani 1 1 d . U .
H42A H 0.7265 0.8314 0.9652 0.060 Uiso 1 1 calc R U .
N4 N 0.6059(10) 0.7371(6) 0.3926(5) 0.088(4) Uani 1 1 d . . .
C41 C 0.8337(8) 0.7787(5) 0.9471(4) 0.0482(19) Uani 1 1 d . U .
H41A H 0.8388 0.7631 0.9784 0.058 Uiso 1 1 calc R U .
C38 C 0.8595(10) 0.5287(6) 0.9263(5) 0.062(2) Uani 1 1 d . U .
H38A H 0.8302 0.4940 0.9312 0.074 Uiso 1 1 calc R U .
C2 C 0.5681(10) 1.0369(6) 0.4160(6) 0.067(3) Uani 1 1 d . U .
H2A H 0.6013 1.0565 0.3917 0.081 Uiso 1 1 calc R U .
C25 C 1.1048(9) 0.7945(5) 0.9807(5) 0.057(2) Uani 1 1 d . U .
C12 C 0.5624(12) 0.7141(5) 0.4345(5) 0.069(3) Uani 1 1 d . U .
H12A H 0.5667 0.6771 0.4449 0.083 Uiso 1 1 calc R U .
C34 C 1.1713(9) 0.5555(6) 0.9374(5) 0.061(2) Uani 1 1 d . U .
H34A H 1.1526 0.5186 0.9429 0.073 Uiso 1 1 calc R U .
C1 C 0.5435(9) 0.9813(5) 0.4105(5) 0.057(2) Uani 1 1 d . U .
H1A H 0.5596 0.9635 0.3811 0.068 Uiso 1 1 calc R U .
C9 C 0.3218(9) 0.8687(6) 0.5843(4) 0.057(2) Uani 1 1 d . U .
H9A H 0.2888 0.8434 0.6042 0.068 Uiso 1 1 calc R U .
C27 C 1.0475(10) 0.7681(6) 1.0670(5) 0.063(2) Uani 1 1 d . U .
H27A H 1.0756 0.8003 1.0801 0.075 Uiso 1 1 calc R U .
C30 C 0.9604(10) 0.6788(5) 1.0266(4) 0.054(2) Uani 1 1 d . U .
H30A H 0.9305 0.6479 1.0124 0.065 Uiso 1 1 calc R U .
C4 C 0.4942(9) 1.0323(5) 0.4963(5) 0.059(2) Uani 1 1 d . U .
H4A H 0.4770 1.0488 0.5261 0.070 Uiso 1 1 calc R U .
C29 C 0.9512(10) 0.6851(6) 1.0757(4) 0.059(2) Uani 1 1 d . U .
H29A H 0.9155 0.6602 1.0947 0.071 Uiso 1 1 calc R U .
C3 C 0.5402(10) 1.0626(6) 0.4610(5) 0.063(2) Uani 1 1 d . U .
H3A H 0.5534 1.1003 0.4662 0.076 Uiso 1 1 calc R U .
C28 C 0.9987(10) 0.7316(6) 1.0966(5) 0.064(2) Uani 1 1 d . U .
H28A H 0.9967 0.7374 1.1305 0.077 Uiso 1 1 calc R U .
C33 C 1.2718(10) 0.5721(7) 0.9358(5) 0.069(3) Uani 1 1 d . U .
H33A H 1.3195 0.5450 0.9398 0.083 Uiso 1 1 calc R U .
C22 C 1.1954(11) 0.8600(6) 0.9128(6) 0.074(3) Uani 1 1 d . U .
H22A H 1.2271 0.8814 0.8892 0.088 Uiso 1 1 calc R U .
C21 C 1.1451(10) 0.8098(6) 0.8998(5) 0.064(2) Uani 1 1 d . U .
H21A H 1.1430 0.7990 0.8669 0.077 Uiso 1 1 calc R U .
O1W O 0.5407(16) 0.6036(8) 0.6861(8) 0.172(8) Uani 1 1 d . . .
C23 C 1.1952(12) 0.8753(6) 0.9617(6) 0.075(3) Uani 1 1 d . U .
H23A H 1.2245 0.9086 0.9714 0.090 Uiso 1 1 calc R U .
C24 C 1.1536(11) 0.8429(6) 0.9950(6) 0.069(2) Uani 1 1 d . U .
H24A H 1.1569 0.8525 1.0282 0.083 Uiso 1 1 calc R U .
N13 N 0.4193(13) 0.5852(9) 0.3050(7) 0.075(6) Uani 0.5 1 d G U P
C54 C 0.3948(13) 0.5621(11) 0.2584(8) 0.098(7) Uani 0.5 1 d G U P
C55 C 0.4772(16) 0.5664(11) 0.2273(6) 0.096(7) Uani 0.5 1 d G U P
N14 N 0.5527(12) 0.5922(9) 0.2546(7) 0.071(6) Uani 0.5 1 d G U P
C56 C 0.5170(14) 0.6038(10) 0.3027(7) 0.101(7) Uani 0.5 1 d G U P

loop_
_atom_site_aniso_label
_atom_site_aniso_U_11
_atom_site_aniso_U_22
_atom_site_aniso_U_33
_atom_site_aniso_U_23
_atom_site_aniso_U_13
_atom_site_aniso_U_12
As8 0.0477(5) 0.0238(4) 0.0356(4) 0.0047(3) -0.0010(4) -0.0029(4)
As7 0.0425(5) 0.0261(4) 0.0349(4) -0.0062(3) -0.0009(4) -0.0013(4)
As6 0.0382(5) 0.0338(5) 0.0328(4) 0.0010(4) -0.0077(4) -0.0034(4)
As5 0.0381(5) 0.0357(5) 0.0339(4) 0.0009(4) 0.0019(4) -0.0021(4)
As4 0.0613(6) 0.0271(4) 0.0322(4) -0.0053(4) 0.0001(4) 0.0010(4)
As3 0.0457(5) 0.0390(5) 0.0379(5) -0.0034(4) 0.0076(4) 0.0042(4)
As2 0.0631(6) 0.0274(4) 0.0333(4) 0.0048(4) -0.0023(4) 0.0075(4)
As1 0.0475(6) 0.0411(5) 0.0357(4) -0.0016(4) -0.0093(4) 0.0103(4)
Ni2 0.0411(6) 0.0367(6) 0.0298(5) 0.0030(5) -0.0024(5) -0.0025(5)
Ni1 0.0556(8) 0.0366(6) 0.0345(6) -0.0069(5) -0.0103(5) 0.0019(6)
V14 0.0380(8) 0.0258(7) 0.0273(6) -0.0027(6) 0.0002(6) 0.0024(6)
V13 0.0382(8) 0.0318(8) 0.0283(6) -0.0030(6) -0.0032(6) 0.0004(6)
V12 0.0367(7) 0.0269(7) 0.0309(6) 0.0010(6) -0.0031(6) 0.0018(6)
V11 0.0436(8) 0.0274(7) 0.0280(6) 0.0024(6) -0.0060(6) -0.0011(6)
V10 0.0509(9) 0.0285(7) 0.0255(6) 0.0008(5) -0.0012(6) -0.0048(7)
V9 0.0435(9) 0.0281(7) 0.0297(7) -0.0005(6) 0.0035(6) -0.0046(6)
V8 0.0377(8) 0.0318(7) 0.0325(7) -0.0038(6) 0.0007(6) -0.0055(6)
V7 0.0548(9) 0.0229(7) 0.0310(7) -0.0011(6) -0.0019(7) 0.0003(6)
V6 0.0471(9) 0.0274(7) 0.0292(7) 0.0007(6) -0.0058(6) -0.0053(6)
V5 0.0491(9) 0.0288(7) 0.0323(7) 0.0011(6) -0.0018(7) -0.0081(6)
V4 0.0465(9) 0.0307(7) 0.0231(6) 0.0010(6) -0.0016(6) 0.0011(7)
V3 0.0475(9) 0.0287(7) 0.0351(7) -0.0037(6) -0.0022(7) 0.0088(6)
V2 0.0388(8) 0.0351(8) 0.0346(7) -0.0038(7) 0.0007(7) 0.0023(6)
V1 0.0501(9) 0.0267(7) 0.0280(7) 0.0030(6) -0.0003(6) -0.0012(7)
Ni3 0.0862(14) 0.0931(15) 0.0815(14) -0.0144(11) 0.0559(11) 0.0095(11)
N11 0.054(5) 0.053(5) 0.053(5) -0.0003(14) 0.0011(14) 0.0000(14)
C51 0.047(4) 0.047(4) 0.048(4) -0.0005(14) 0.0008(14) -0.0006(14)
C52 0.021(3) 0.020(3) 0.021(3) -0.0003(13) -0.0001(13) -0.0001(13)
N12 0.037(4) 0.038(4) 0.037(4) -0.0007(14) 0.0001(13) -0.0005(14)
C53 0.028(3) 0.027(3) 0.027(3) -0.0005(13) -0.0002(13) -0.0001(13)
O42 0.045(4) 0.029(3) 0.031(3) 0.001(2) -0.003(3) -0.004(3)
O41 0.040(3) 0.031(3) 0.033(3) 0.005(3) -0.004(3) -0.003(3)
O40 0.042(3) 0.028(3) 0.032(3) 0.000(2) -0.004(3) 0.001(3)
O39 0.049(4) 0.029(3) 0.038(3) -0.001(3) -0.011(3) -0.001(3)
O38 0.041(3) 0.034(3) 0.033(3) -0.004(3) 0.002(3) 0.001(3)
O37 0.048(4) 0.027(3) 0.033(3) 0.002(2) 0.003(3) 0.002(3)
O36 0.040(3) 0.033(3) 0.026(3) 0.002(2) -0.003(3) -0.002(3)
O35 0.043(4) 0.037(3) 0.031(3) 0.001(3) 0.003(3) 0.000(3)
O34 0.042(4) 0.036(3) 0.034(3) -0.004(3) -0.002(3) 0.001(3)
O33 0.052(4) 0.040(4) 0.036(3) 0.000(3) -0.001(3) -0.001(3)
O32 0.052(4) 0.022(3) 0.045(3) -0.005(3) -0.002(3) -0.004(3)
O31 0.047(4) 0.033(3) 0.039(3) 0.001(3) -0.003(3) 0.006(3)
O30 0.043(4) 0.033(3) 0.035(3) -0.005(3) 0.001(3) 0.003(3)
O29 0.054(4) 0.031(3) 0.037(3) 0.001(3) 0.000(3) -0.009(3)
O28 0.053(4) 0.031(3) 0.035(3) 0.000(3) 0.000(3) 0.001(3)
O27 0.056(4) 0.030(3) 0.031(3) -0.001(3) 0.001(3) 0.000(3)
O26 0.052(4) 0.037(4) 0.036(3) 0.000(3) 0.003(3) -0.003(3)
O25 0.033(3) 0.047(4) 0.039(3) -0.001(3) -0.001(3) 0.000(3)
O24 0.045(4) 0.035(3) 0.032(3) -0.004(3) 0.002(3) -0.003(3)
O23 0.052(4) 0.029(3) 0.034(3) -0.006(3) -0.005(3) 0.005(3)
O22 0.052(4) 0.027(3) 0.038(3) 0.002(3) 0.002(3) -0.002(3)
O21 0.054(4) 0.036(3) 0.034(3) -0.003(3) -0.002(3) 0.000(3)
O20 0.070(5) 0.034(3) 0.041(3) 0.006(3) -0.002(4) 0.012(3)
O19 0.060(4) 0.047(4) 0.027(3) -0.001(3) 0.001(3) -0.003(3)
O18 0.051(4) 0.033(3) 0.035(3) 0.007(3) -0.007(3) -0.003(3)
O17 0.047(4) 0.042(4) 0.048(4) -0.010(3) 0.004(3) -0.018(3)
O16 0.041(3) 0.039(3) 0.031(3) -0.003(3) -0.002(3) -0.006(3)
O15 0.052(4) 0.031(3) 0.036(3) -0.007(3) -0.003(3) 0.000(3)
O14 0.079(5) 0.050(4) 0.026(3) -0.003(3) -0.002(3) -0.006(4)
O13 0.066(5) 0.039(4) 0.041(3) 0.002(3) 0.011(3) -0.009(3)
O12 0.049(4) 0.042(4) 0.058(4) 0.009(4) 0.003(4) 0.012(3)
O11 0.054(4) 0.036(3) 0.033(3) 0.000(3) -0.006(3) 0.000(3)
O10 0.047(4) 0.057(4) 0.039(3) -0.006(3) -0.009(3) 0.001(3)
O9 0.040(4) 0.061(5) 0.059(4) -0.002(4) 0.003(4) 0.005(3)
O8 0.064(5) 0.040(4) 0.044(4) 0.006(3) -0.016(3) 0.008(4)
O7 0.064(5) 0.042(4) 0.039(3) -0.003(3) -0.012(3) -0.008(3)
O5 0.054(4) 0.044(4) 0.037(3) -0.011(3) 0.004(3) 0.004(3)
N3 0.054(5) 0.042(4) 0.038(4) 0.003(3) -0.004(4) 0.006(4)
N10 0.039(4) 0.049(5) 0.034(4) 0.001(3) -0.002(3) 0.004(4)
O6 0.080(5) 0.025(3) 0.050(4) -0.001(3) -0.005(4) 0.003(3)
O4 0.070(5) 0.047(4) 0.055(4) -0.006(4) -0.008(4) 0.031(4)
O3 0.064(5) 0.048(4) 0.040(4) 0.008(3) 0.003(3) -0.007(4)
O2 0.056(4) 0.040(4) 0.044(4) -0.013(3) 0.011(3) 0.008(3)
N8 0.051(5) 0.037(4) 0.034(4) -0.003(3) -0.005(4) -0.005(4)
N2 0.046(5) 0.038(4) 0.038(4) -0.005(3) -0.010(4) 0.001(4)
O1 0.067(5) 0.048(4) 0.055(4) 0.000(4) 0.001(4) -0.030(4)
N9 0.042(4) 0.039(4) 0.037(4) 0.001(3) 0.007(3) -0.007(3)
N7 0.046(5) 0.053(5) 0.029(4) 0.002(4) -0.003(3) 0.005(4)
N6 0.056(5) 0.035(4) 0.027(3) 0.000(3) -0.008(3) 0.004(4)
N5 0.046(5) 0.042(5) 0.069(6) 0.013(5) -0.017(4) -0.010(4)
C31 0.051(4) 0.065(4) 0.047(4) 0.004(4) 0.000(4) 0.005(4)
C11 0.093(7) 0.052(6) 0.059(6) 0.014(5) 0.004(6) 0.013(6)
C46 0.047(4) 0.044(4) 0.035(3) 0.001(3) -0.001(3) -0.006(3)
C49 0.053(5) 0.067(5) 0.040(4) -0.002(4) 0.010(4) 0.001(4)
C45 0.045(4) 0.038(4) 0.036(3) -0.002(3) -0.003(3) -0.001(3)
C48 0.056(5) 0.059(5) 0.036(4) 0.002(4) 0.000(4) 0.000(4)
C47 0.050(4) 0.053(4) 0.038(4) 0.002(4) -0.003(3) 0.002(4)
C13 0.070(7) 0.057(6) 0.057(6) 0.008(5) 0.007(5) 0.003(5)
C40 0.056(4) 0.049(4) 0.047(4) -0.005(4) -0.005(4) -0.001(4)
C10 0.059(5) 0.048(4) 0.044(4) -0.005(4) -0.008(4) 0.003(4)
C36 0.059(4) 0.047(4) 0.038(3) -0.003(3) -0.006(3) 0.001(4)
N1 0.042(5) 0.042(5) 0.053(5) -0.002(4) -0.013(4) 0.001(4)
C6 0.046(4) 0.045(4) 0.049(4) -0.010(3) -0.010(3) 0.009(3)
C8 0.062(5) 0.062(5) 0.052(5) -0.016(4) -0.003(4) 0.005(5)
C35 0.057(4) 0.053(4) 0.042(4) -0.002(4) -0.003(3) 0.005(4)
C7 0.063(5) 0.052(4) 0.054(4) -0.017(4) -0.006(4) 0.007(4)
C37 0.068(5) 0.052(4) 0.057(4) 0.001(4) -0.009(4) 0.000(4)
C5 0.051(4) 0.041(4) 0.054(4) -0.007(4) -0.011(4) 0.002(4)
C32 0.056(5) 0.078(6) 0.051(5) 0.003(5) 0.000(4) 0.010(5)
C39 0.064(5) 0.058(5) 0.048(4) -0.004(4) -0.006(4) -0.015(4)
C50 0.050(4) 0.058(4) 0.045(4) 0.003(4) 0.003(4) 0.006(4)
C44 0.055(4) 0.046(4) 0.040(4) 0.005(4) 0.004(4) 0.002(4)
C26 0.064(4) 0.045(4) 0.053(4) -0.005(4) -0.011(4) 0.004(4)
C43 0.056(5) 0.044(4) 0.049(4) 0.002(4) 0.006(4) 0.009(4)
C42 0.052(5) 0.046(5) 0.052(4) -0.003(4) 0.009(4) 0.000(4)
N4 0.088(9) 0.099(10) 0.078(8) -0.021(8) 0.004(7) 0.037(8)
C41 0.054(4) 0.046(4) 0.044(4) -0.001(4) 0.004(4) 0.000(4)
C38 0.073(5) 0.056(5) 0.056(5) -0.002(4) -0.001(4) -0.015(4)
C2 0.068(5) 0.055(5) 0.079(6) 0.007(5) -0.004(5) -0.015(5)
C25 0.062(4) 0.045(4) 0.065(4) -0.004(4) -0.017(4) 0.001(4)
C12 0.102(8) 0.042(5) 0.064(6) 0.011(5) -0.004(6) 0.018(6)
C34 0.063(5) 0.065(5) 0.054(4) 0.002(4) -0.007(4) 0.016(4)
C1 0.056(5) 0.048(4) 0.067(5) -0.002(4) -0.005(4) -0.001(4)
C9 0.060(5) 0.062(5) 0.048(4) -0.006(4) -0.002(4) 0.010(4)
C27 0.073(5) 0.060(5) 0.055(4) -0.018(4) -0.013(4) 0.001(4)
C30 0.069(4) 0.049(4) 0.043(4) -0.003(4) -0.001(4) 0.002(4)
C4 0.062(5) 0.045(4) 0.069(5) -0.008(4) -0.006(4) -0.003(4)
C29 0.074(5) 0.061(5) 0.042(4) 0.003(4) 0.002(4) 0.010(5)
C3 0.065(5) 0.047(5) 0.078(5) -0.004(4) -0.001(5) -0.009(4)
C28 0.079(5) 0.066(5) 0.048(4) -0.010(4) -0.002(4) 0.010(5)
C33 0.064(5) 0.080(6) 0.063(5) 0.000(5) -0.010(5) 0.024(5)
C22 0.077(6) 0.053(5) 0.091(6) 0.021(5) -0.013(5) -0.016(5)
C21 0.065(4) 0.057(4) 0.070(4) 0.011(4) -0.009(4) -0.008(4)
O1W 0.200(19) 0.156(16) 0.159(16) -0.029(14) 0.042(16) -0.046(14)
C23 0.080(5) 0.054(5) 0.090(6) 0.003(5) -0.012(5) -0.010(5)
C24 0.075(5) 0.052(5) 0.080(5) -0.004(4) -0.011(5) -0.010(4)
N13 0.075(6) 0.075(6) 0.075(6) -0.0004(14) 0.0004(14) 0.0004(14)
C54 0.098(7) 0.098(7) 0.097(7) 0.0000(14) 0.0001(14) -0.0001(14)
C55 0.096(7) 0.097(7) 0.096(7) 0.0000(14) 0.0003(14) 0.0001(14)
N14 0.071(6) 0.071(6) 0.071(6) -0.0004(14) 0.0005(14) 0.0002(14)
C56 0.101(7) 0.100(7) 0.101(7) -0.0001(14) 0.0001(14) 0.0000(14)

loop_
_atom_type_symbol
_atom_type_description
_atom_type_scat_dispersion_real
_atom_type_scat_dispersion_imag
_atom_type_scat_source
C C 0.0033 0.0016 'International Tables Vol C Tables 4.2.6.8 and 6.1.1.4'
H H 0.0000 0.0000 'International Tables Vol C Tables 4.2.6.8 and 6.1.1.4'
N N 0.0061 0.0033 'International Tables Vol C Tables 4.2.6.8 and 6.1.1.4'
O O 0.0106 0.0060 'International Tables Vol C Tables 4.2.6.8 and 6.1.1.4'
V V 0.3005 0.5294 'International Tables Vol C Tables 4.2.6.8 and 6.1.1.4'
As As 0.0499 2.0058 'International Tables Vol C Tables 4.2.6.8 and 6.1.1.4'
Ni Ni 0.3393 1.1124 'International Tables Vol C Tables 4.2.6.8 and 6.1.1.4'

loop_
_geom_angle_atom_site_label_1
_geom_angle_atom_site_label_2
_geom_angle_atom_site_label_3
_geom_angle
O38 As8 O32 99.3(3)
O38 As8 O24 97.6(3)
O32 As8 O24 98.7(3)
O35 As7 O42 97.8(3)
O35 As7 O32 98.7(3)
O42 As7 O32 99.2(3)
O18 As6 O16 99.5(3)
O18 As6 O25 102.3(3)
O16 As6 O25 100.0(3)
O18 As6 Ni1 116.5(2)
O16 As6 Ni1 122.7(2)
O25 As6 Ni1 112.8(2)
O39 As5 O41 98.8(3)
O39 As5 O25 98.3(3)
O41 As5 O25 98.0(3)
O22 As4 O11 99.6(3)
O22 As4 O2 98.7(3)
O11 As4 O2 99.6(3)
O2 As3 O15 99.6(3)
O2 As3 O26 98.2(3)
O15 As3 O26 98.4(3)
O23 As2 O33 99.6(3)
O23 As2 O20 98.5(3)
O33 As2 O20 99.6(3)
O31 As1 O21 99.2(3)
O31 As1 O20 99.6(3)
O21 As1 O20 99.0(3)
N10 Ni2 N5 94.3(4)
N10 Ni2 N8 94.2(3)
N5 Ni2 N8 169.7(3)
N10 Ni2 N6 168.4(3)
N5 Ni2 N6 78.5(4)
N8 Ni2 N6 94.0(3)
N10 Ni2 N7 98.7(3)
N5 Ni2 N7 95.3(4)
N8 Ni2 N7 77.5(4)
N6 Ni2 N7 91.1(3)
N10 Ni2 N9 79.0(3)
N5 Ni2 N9 89.8(3)
N8 Ni2 N9 97.6(3)
N6 Ni2 N9 91.8(3)
N7 Ni2 N9 174.5(3)
N3 Ni1 N2 120.1(3)
N3 Ni1 N1 127.1(4)
N2 Ni1 N1 81.0(4)
N3 Ni1 As6 109.4(3)
N2 Ni1 As6 115.2(2)
N1 Ni1 As6 101.0(2)
O5 V14 O40 109.2(3)
O5 V14 O36 107.7(3)
O40 V14 O36 83.8(3)
O5 V14 O42 109.5(3)
O40 V14 O42 141.1(3)
O36 V14 O42 88.4(3)
O5 V14 O41 108.4(3)
O40 V14 O41 88.5(3)
O36 V14 O41 143.6(3)
O42 V14 O41 75.7(3)
O5 V14 V4 109.1(3)
O40 V14 V4 41.98(19)
O36 V14 V4 42.51(17)
O42 V14 V4 124.7(2)
O41 V14 V4 125.39(19)
O10 V13 O36 110.0(3)
O10 V13 O30 110.7(3)
O36 V13 O30 139.3(3)
O10 V13 O35 107.1(3)
O36 V13 O35 88.8(3)
O30 V13 O35 79.3(3)
O10 V13 O31 107.0(3)
O36 V13 O31 78.7(3)
O30 V13 O31 89.7(3)
O35 V13 O31 145.9(3)
O10 V13 V8 111.7(3)
O36 V13 V8 121.66(18)
O30 V13 V8 38.7(2)
O35 V13 V8 40.77(19)
O31 V13 V8 123.5(2)
O10 V13 V4 111.9(3)
O36 V13 V4 37.80(18)
O30 V13 V4 121.9(2)
O35 V13 V4 121.6(2)
O31 V13 V4 41.0(2)
V8 V13 V4 136.36(6)
O12 V12 O24 107.7(3)
O12 V12 O16 110.1(4)
O24 V12 O16 76.1(3)
O12 V12 O42 109.8(4)
O24 V12 O42 91.4(3)
O16 V12 O42 140.0(3)
O12 V12 O41 109.6(3)
O24 V12 O41 142.7(3)
O16 V12 O41 90.3(3)
O42 V12 O41 77.0(3)
O8 V11 O29 108.4(3)
O8 V11 O37 110.0(4)
O29 V11 O37 82.8(3)
O8 V11 O16 107.5(4)
O29 V11 O16 89.2(3)
O37 V11 O16 142.3(3)
O8 V11 O24 108.9(3)
O29 V11 O24 142.2(3)
O37 V11 O24 90.1(3)
O16 V11 O24 74.1(3)
O8 V11 V10 111.1(3)
O29 V11 V10 41.5(2)
O37 V11 V10 41.82(19)
O16 V11 V10 124.4(2)
O24 V11 V10 125.4(2)
O14 V10 O29 111.7(4)
O14 V10 O37 112.0(3)
O29 V10 O37 82.5(3)
O14 V10 O22 108.5(3)
O29 V10 O22 79.0(3)
O37 V10 O22 139.4(3)
O14 V10 O15 110.3(4)
O29 V10 O15 137.9(3)
O37 V10 O15 78.9(3)
O22 V10 O15 91.3(3)
O14 V10 V11 114.8(3)
O29 V10 V11 41.4(2)
O37 V10 V11 41.6(2)
O22 V10 V11 115.1(2)
O15 V10 V11 114.52(19)
O14 V10 V6 111.9(3)
O29 V10 V6 38.2(2)
O37 V10 V6 115.6(2)
O22 V10 V6 41.2(2)
O15 V10 V6 124.1(2)
V11 V10 V6 77.84(6)
O14 V10 V9 115.5(3)
O29 V10 V9 113.8(2)
O37 V10 V9 38.1(2)
O22 V10 V9 123.0(2)
O15 V10 V9 40.86(19)
V11 V10 V9 77.07(5)
V6 V10 V9 132.12(6)
O13 V9 O37 110.4(4)
O13 V9 O34 110.4(4)
O37 V9 O34 139.2(3)
O13 V9 O38 106.0(3)
O37 V9 O38 90.3(3)
O34 V9 O38 78.6(3)
O13 V9 O15 107.1(3)
O37 V9 O15 78.3(3)
O34 V9 O15 89.9(3)
O38 V9 O15 147.0(3)
O13 V9 V8 110.4(3)
O37 V9 V8 122.89(19)
O34 V9 V8 38.25(19)
O38 V9 V8 40.62(19)
O15 V9 V8 123.8(2)
O13 V9 V10 112.2(3)
O37 V9 V10 38.37(18)
O34 V9 V10 121.4(2)
O38 V9 V10 123.7(2)
O15 V9 V10 40.1(2)
V8 V9 V10 137.44(7)
O17 V8 O34 110.8(3)
O17 V8 O30 110.7(3)
O34 V8 O30 82.6(3)
O17 V8 O35 109.9(3)
O34 V8 O35 139.1(3)
O30 V8 O35 80.1(3)
O17 V8 O38 108.6(3)
O34 V8 O38 79.2(3)
O30 V8 O38 140.4(3)
O35 V8 O38 91.3(3)
O17 V8 V2 114.1(3)
O34 V8 V2 41.3(2)
O30 V8 V2 41.63(19)
O35 V8 V2 115.5(2)
O38 V8 V2 115.1(2)
O17 V8 V13 113.6(3)
O34 V8 V13 115.4(2)
O30 V8 V13 38.91(19)
O35 V8 V13 41.38(19)
O38 V8 V13 124.4(2)
V2 V8 V13 78.10(6)
O17 V8 V9 112.5(3)
O34 V8 V9 38.5(2)
O30 V8 V9 115.8(2)
O35 V8 V9 123.8(2)
O38 V8 V9 41.01(18)
V2 V8 V9 77.73(6)
V13 V8 V9 133.42(7)
O6 V7 O28 108.3(4)
O6 V7 O27 107.5(4)
O28 V7 O27 85.3(3)
O6 V7 O11 109.5(4)
O28 V7 O11 88.3(3)
O27 V7 O11 142.6(3)
O6 V7 O33 108.7(4)
O28 V7 O33 142.8(3)
O27 V7 O33 87.8(3)
O11 V7 O33 75.5(3)
O6 V7 V5 109.3(3)
O28 V7 V5 43.1(2)
O27 V7 V5 42.8(2)
O11 V7 V5 125.1(2)
O33 V7 V5 124.6(2)
O7 V6 O29 111.1(3)
O7 V6 O28 111.0(3)
O29 V6 O28 137.9(3)
O7 V6 O22 107.3(4)
O29 V6 O22 78.5(3)
O28 V6 O22 88.5(3)
O7 V6 O18 107.9(4)
O29 V6 O18 88.9(3)
O28 V6 O18 79.0(3)
O22 V6 O18 144.8(3)
O7 V6 V10 110.7(3)
O29 V6 V10 38.4(2)
O28 V6 V10 121.5(2)
O22 V6 V10 40.48(18)
O18 V6 V10 123.0(2)
O7 V6 V5 112.5(3)
O29 V6 V5 120.7(2)
O28 V6 V5 38.8(2)
O22 V6 V5 122.1(2)
O18 V6 V5 40.42(18)
V10 V6 V5 136.77(6)
O1 V5 O27 111.9(4)
O1 V5 O28 109.2(4)
O27 V5 O28 84.8(3)
O1 V5 O18 108.4(4)
O27 V5 O18 139.6(3)
O28 V5 O18 79.8(3)
O1 V5 O39 111.9(4)
O27 V5 O39 78.2(3)
O28 V5 O39 138.8(3)
O18 V5 O39 89.4(3)
O1 V5 V7 113.1(3)
O27 V5 V7 42.7(2)
O28 V5 V7 42.6(2)
O18 V5 V7 116.6(2)
O39 V5 V7 115.2(2)
O1 V5 V6 111.7(3)
O27 V5 V6 117.1(2)
O28 V5 V6 38.82(19)
O18 V5 V6 41.1(2)
O39 V5 V6 121.9(2)
V7 V5 V6 79.13(6)
O1 V5 V1 115.0(3)
O27 V5 V1 37.99(19)
O28 V5 V1 116.8(2)
O18 V5 V1 122.5(2)
O39 V5 V1 40.53(18)
V7 V5 V1 78.67(6)
V6 V5 V1 132.99(7)
O19 V4 O40 111.2(3)
O19 V4 O36 110.8(3)
O40 V4 O36 84.6(3)
O19 V4 O23 109.1(3)
O40 V4 O23 78.6(3)
O36 V4 O23 140.1(3)
O19 V4 O31 109.7(3)
O40 V4 O31 139.1(3)
O36 V4 O31 78.9(3)
O23 V4 O31 90.6(3)
O19 V4 V14 112.8(3)
O40 V4 V14 42.43(18)
O36 V4 V14 42.93(19)
O23 V4 V14 116.24(19)
O31 V4 V14 116.47(19)
O19 V4 V13 114.3(3)
O40 V4 V13 115.70(19)
O36 V4 V13 37.87(19)
O23 V4 V13 123.0(2)
O31 V4 V13 41.11(18)
V14 V4 V13 78.56(5)
O19 V4 V1 113.5(3)
O40 V4 V1 37.62(18)
O36 V4 V1 116.34(19)
O23 V4 V1 41.17(19)
O31 V4 V1 123.0(2)
V14 V4 V1 78.23(6)
V13 V4 V1 131.89(6)
O4 V3 O26 109.1(4)
O4 V3 O11 107.7(4)
O26 V3 O11 90.4(3)
O4 V3 O33 109.1(4)
O26 V3 O33 141.8(3)
O11 V3 O33 77.3(3)
O4 V3 O21 109.1(4)
O26 V3 O21 77.7(3)
O11 V3 O21 143.2(3)
O33 V3 O21 90.6(3)
O4 V3 V2 113.4(3)
O26 V3 V2 38.9(2)
O11 V3 V2 122.3(2)
O33 V3 V2 121.8(2)
O21 V3 V2 38.8(2)
O9 V2 O34 108.8(4)
O9 V2 O30 109.3(4)
O34 V2 O30 82.4(3)
O9 V2 O21 108.2(4)
O34 V2 O21 142.8(3)
O30 V2 O21 89.0(3)
O9 V2 O26 107.0(4)
O34 V2 O26 89.5(3)
O30 V2 O26 143.5(3)
O21 V2 O26 76.3(3)
O9 V2 V8 111.7(3)
O34 V2 V8 41.27(19)
O30 V2 V8 41.5(2)
O21 V2 V8 124.0(2)
O26 V2 V8 124.5(2)
O9 V2 V3 111.1(3)
O34 V2 V3 120.7(2)
O30 V2 V3 121.2(2)
O21 V2 V3 38.51(19)
O26 V2 V3 37.79(19)
V8 V2 V3 137.16(7)
O3 V1 O27 109.7(4)
O3 V1 O40 110.8(3)
O27 V1 O40 139.5(3)
O3 V1 O39 106.1(4)
O27 V1 O39 79.3(3)
O40 V1 O39 89.5(3)
O3 V1 O23 108.3(4)
O27 V1 O23 89.9(3)
O40 V1 O23 77.7(3)
O39 V1 O23 145.6(3)
O3 V1 V5 109.8(3)
O27 V1 V5 38.3(2)
O40 V1 V5 123.06(19)
O39 V1 V5 41.39(19)
O23 V1 V5 123.47(19)
O3 V1 V4 112.6(3)
O27 V1 V4 122.4(2)
O40 V1 V4 37.26(19)
O39 V1 V4 122.1(2)
O23 V1 V4 40.63(17)
V5 V1 V4 137.65(7)
N11 Ni3 N13 173.6(8)
C53 N11 C51 108.0
C53 N11 Ni3 131.1(7)
C51 N11 Ni3 120.9(7)
C52 C51 N11 108.0
C51 C52 N12 108.0
C52 N12 C53 108.0
N11 C53 N12 108.0
As7 O42 V12 133.4(3)
As7 O42 V14 122.2(3)
V12 O42 V14 104.2(3)
As5 O41 V12 135.5(3)
As5 O41 V14 121.4(3)
V12 O41 V14 103.1(3)
V4 O40 V1 105.1(3)
V4 O40 V14 95.6(3)
V1 O40 V14 149.6(3)
As5 O39 V1 122.4(3)
As5 O39 V5 139.5(4)
V1 O39 V5 98.1(3)
As8 O38 V8 137.1(3)
As8 O38 V9 124.3(3)
V8 O38 V9 98.4(3)
V9 O37 V11 146.5(4)
V9 O37 V10 103.5(3)
V11 O37 V10 96.6(3)
V4 O36 V13 104.3(3)
V4 O36 V14 94.6(3)
V13 O36 V14 149.0(3)
As7 O35 V8 137.9(4)
As7 O35 V13 124.2(3)
V8 O35 V13 97.8(3)
V2 O34 V8 97.5(3)
V2 O34 V9 148.7(4)
V8 O34 V9 103.3(3)
As2 O33 V3 134.5(4)
As2 O33 V7 122.0(4)
V3 O33 V7 103.4(3)
As8 O32 As7 131.9(3)
As1 O31 V4 137.7(4)
As1 O31 V13 123.8(4)
V4 O31 V13 97.9(3)
V8 O30 V2 96.9(3)
V8 O30 V13 102.4(3)
V2 O30 V13 147.9(4)
V6 O29 V11 150.2(4)
V6 O29 V10 103.4(3)
V11 O29 V10 97.2(3)
V7 O28 V5 94.4(3)
V7 O28 V6 150.3(4)
V5 O28 V6 102.4(3)
V1 O27 V7 150.2(4)
V1 O27 V5 103.8(3)
V7 O27 V5 94.4(3)
As3 O26 V3 136.1(4)
As3 O26 V2 119.9(4)
V3 O26 V2 103.3(3)
As6 O25 As5 129.7(4)
As8 O24 V12 134.1(4)
As8 O24 V11 120.8(3)
V12 O24 V11 104.7(3)
As2 O23 V4 138.7(4)
As2 O23 V1 122.8(3)
V4 O23 V1 98.2(3)
As4 O22 V10 138.0(4)
As4 O22 V6 123.6(3)
V10 O22 V6 98.3(3)
As1 O21 V3 135.0(4)
As1 O21 V2 121.9(4)
V3 O21 V2 102.6(3)
As2 O20 As1 130.6(4)
As6 O18 V5 136.3(4)
As6 O18 V6 124.8(3)
V5 O18 V6 98.4(3)
As6 O16 V12 133.7(4)
As6 O16 V11 120.6(3)
V12 O16 V11 105.0(3)
As3 O15 V10 136.9(4)
As3 O15 V9 123.5(4)
V10 O15 V9 99.1(3)
As4 O11 V3 134.2(4)
As4 O11 V7 121.9(4)
V3 O11 V7 103.9(3)
C13 N3 C11 103.9(10)
C13 N3 Ni1 125.8(8)
C11 N3 Ni1 128.2(9)
C50 N10 C46 119.3(9)
C50 N10 Ni2 125.9(7)
C46 N10 Ni2 114.8(6)
As3 O2 As4 130.8(4)
C36 N8 C40 120.4(10)
C36 N8 Ni2 114.4(7)
C40 N8 Ni2 125.1(8)
C6 N2 C10 120.9(10)
C6 N2 Ni1 113.5(8)
C10 N2 Ni1 125.1(7)
C41 N9 C45 116.9(9)
C41 N9 Ni2 128.0(7)
C45 N9 Ni2 114.7(6)
C35 N7 C31 118.3(10)
C35 N7 Ni2 115.2(7)
C31 N7 Ni2 126.5(8)
C26 N6 C30 118.0(9)
C26 N6 Ni2 115.2(8)
C30 N6 Ni2 126.7(7)
C21 N5 C25 118.0(11)
C21 N5 Ni2 126.2(9)
C25 N5 Ni2 115.6(8)
N7 C31 C32 122.8(12)
C12 C11 N3 111.7(12)
N10 C46 C47 121.1(10)
N10 C46 C45 116.7(8)
C47 C46 C45 122.2(10)
C48 C49 C50 120.5(11)
N9 C45 C44 122.4(9)
N9 C45 C46 113.8(9)
C44 C45 C46 123.7(9)
C49 C48 C47 118.2(10)
C48 C47 C46 120.2(11)
N4 C13 N3 112.1(12)
N8 C40 C39 122.5(11)
N2 C10 C9 121.4(11)
N8 C36 C37 120.2(10)
N8 C36 C35 116.1(10)
C37 C36 C35 123.8(11)
C5 N1 C1 120.1(10)
C5 N1 Ni1 112.6(8)
C1 N1 Ni1 127.2(8)
N2 C6 C7 120.2(11)
N2 C6 C5 116.4(9)
C7 C6 C5 123.3(10)
C9 C8 C7 119.9(11)
N7 C35 C34 122.1(11)
N7 C35 C36 115.4(10)
C34 C35 C36 122.4(11)
C8 C7 C6 118.2(11)
C38 C37 C36 118.1(12)
N1 C5 C4 120.9(12)
N1 C5 C6 116.0(9)
C4 C5 C6 123.0(11)
C33 C32 C31 119.3(13)
C40 C39 C38 116.9(12)
N10 C50 C49 120.5(10)
C45 C44 C43 119.8(10)
N6 C26 C27 121.5(12)
N6 C26 C25 115.4(10)
C27 C26 C25 122.7(11)
C42 C43 C44 118.4(11)
C41 C42 C43 119.0(11)
C13 N4 C12 104.7(11)
N9 C41 C42 123.3(10)
C37 C38 C39 121.7(12)
C1 C2 C3 116.4(13)
N5 C25 C24 121.9(13)
N5 C25 C26 114.9(10)
C24 C25 C26 123.2(12)
C11 C12 N4 107.5(12)
C35 C34 C33 115.7(13)
N1 C1 C2 123.2(13)
C8 C9 C10 119.3(13)
C28 C27 C26 118.7(12)
N6 C30 C29 125.6(12)
C3 C4 C5 119.2(12)
C30 C29 C28 116.3(13)
C4 C3 C2 120.2(12)
C27 C28 C29 119.7(11)
C32 C33 C34 121.8(13)
C23 C22 C21 117.4(14)
N5 C21 C22 121.8(13)
C24 C23 C22 120.3(14)
C23 C24 C25 120.4(15)
C56 N13 C54 108.0
C56 N13 Ni3 126.7(13)
C54 N13 Ni3 124.6(13)
N13 C54 C55 108.0
N14 C55 C54 108.0
C55 N14 C56 108.0
N13 C56 N14 108.0

loop_
_geom_bond_atom_site_label_1
_geom_bond_atom_site_label_2
_geom_bond_distance
As8 O38 1.764(7)
As8 O32 1.778(6)
As8 O24 1.779(7)
As7 O35 1.765(7)
As7 O42 1.772(6)
As7 O32 1.784(7)
As6 O18 1.750(7)
As6 O16 1.762(6)
As6 O25 1.764(7)
As6 Ni1 2.3039(15)
As5 O39 1.748(7)
As5 O41 1.768(6)
As5 O25 1.786(7)
As4 O22 1.763(7)
As4 O11 1.788(6)
As4 O2 1.791(8)
As3 O2 1.769(7)
As3 O15 1.770(7)
As3 O26 1.782(7)
As2 O23 1.763(6)
As2 O33 1.778(7)
As2 O20 1.787(8)
As1 O31 1.745(6)
As1 O21 1.769(6)
As1 O20 1.790(7)
Ni2 N10 2.059(8)
Ni2 N5 2.072(9)
Ni2 N8 2.089(8)
Ni2 N6 2.096(7)
Ni2 N7 2.101(9)
Ni2 N9 2.102(9)
Ni1 N3 1.939(9)
Ni1 N2 2.032(8)
Ni1 N1 2.066(9)
V14 O5 1.605(7)
V14 O40 1.928(6)
V14 O36 1.943(6)
V14 O42 2.006(6)
V14 O41 2.026(6)
V14 V4 2.844(2)
V13 O10 1.605(7)
V13 O36 1.931(6)
V13 O30 1.937(7)
V13 O35 2.010(7)
V13 O31 2.023(7)
V13 V8 3.012(2)
V13 V4 3.048(2)
V12 O12 1.577(7)
V12 O24 1.964(7)
V12 O16 1.973(6)
V12 O42 1.984(6)
V12 O41 1.992(6)
V11 O8 1.589(7)
V11 O29 1.925(7)
V11 O37 1.930(7)
V11 O16 2.007(7)
V11 O24 2.021(6)
V11 V10 2.890(2)
V10 O14 1.607(7)
V10 O29 1.929(7)
V10 O37 1.940(6)
V10 O22 1.980(6)
V10 O15 1.980(7)
V10 V6 3.018(2)
V10 V9 3.038(2)
V9 O13 1.609(7)
V9 O37 1.929(7)
V9 O34 1.934(7)
V9 O38 2.006(6)
V9 O15 2.013(6)
V9 V8 3.025(2)
V8 O17 1.613(6)
V8 O34 1.924(6)
V8 O30 1.930(7)
V8 O35 1.986(7)
V8 O38 1.990(7)
V8 V2 2.892(2)
V7 O6 1.594(7)
V7 O28 1.922(7)
V7 O27 1.929(7)
V7 O11 2.011(7)
V7 O33 2.022(7)
V7 V5 2.833(2)
V6 O7 1.586(7)
V6 O29 1.917(7)
V6 O28 1.941(7)
V6 O22 2.011(7)
V6 O18 2.012(7)
V6 V5 3.024(2)
V5 O1 1.587(7)
V5 O27 1.932(7)
V5 O28 1.940(7)
V5 O18 1.982(6)
V5 O39 2.023(7)
V5 V1 3.030(2)
V4 O19 1.604(6)
V4 O40 1.911(6)
V4 O36 1.928(6)
V4 O23 2.005(6)
V4 O31 2.018(7)
V4 V1 3.048(2)
V3 O4 1.578(7)
V3 O26 1.961(7)
V3 O11 1.974(7)
V3 O33 1.976(7)
V3 O21 1.988(7)
V3 V2 3.115(2)
V2 O9 1.605(7)
V2 O34 1.923(7)
V2 O30 1.935(6)
V2 O21 2.002(7)
V2 O26 2.012(7)
V1 O3 1.597(7)
V1 O27 1.920(6)
V1 O40 1.927(6)
V1 O39 1.989(6)
V1 O23 2.027(7)
Ni3 N11 1.792(8)
Ni3 N13 1.792(15)
N11 C53 1.4200
N11 C51 1.4200
C51 C52 1.4200
C52 N12 1.4200
N12 C53 1.4200
N3 C13 1.330(15)
N3 C11 1.365(15)
N10 C50 1.332(14)
N10 C46 1.351(13)
N8 C36 1.323(14)
N8 C40 1.342(15)
N2 C6 1.318(13)
N2 C10 1.330(15)
N9 C41 1.341(13)
N9 C45 1.351(12)
N7 C35 1.303(15)
N7 C31 1.364(15)
N6 C26 1.323(14)
N6 C30 1.329(15)
N5 C21 1.338(16)
N5 C25 1.338(16)
C31 C32 1.368(17)
C11 C12 1.281(19)
C46 C47 1.386(14)
C46 C45 1.491(14)
C49 C48 1.349(17)
C49 C50 1.411(15)
C45 C44 1.351(15)
C48 C47 1.375(16)
C13 N4 1.329(18)
C40 C39 1.372(16)
C10 C9 1.384(16)
C36 C37 1.433(17)
C36 C35 1.484(17)
N1 C5 1.324(14)
N1 C1 1.337(15)
C6 C7 1.407(15)
C6 C5 1.490(17)
C8 C9 1.335(17)
C8 C7 1.398(18)
C35 C34 1.399(16)
C37 C38 1.336(19)
C5 C4 1.400(15)
C32 C33 1.26(2)
C39 C38 1.400(19)
C44 C43 1.381(15)
C26 C27 1.400(16)
C26 C25 1.505(18)
C43 C42 1.364(16)
C42 C41 1.364(16)
N4 C12 1.399(19)
C2 C1 1.378(17)
C2 C3 1.42(2)
C25 C24 1.393(17)
C34 C33 1.44(2)
C27 C28 1.362(19)
C30 C29 1.345(15)
C4 C3 1.359(18)
C29 C28 1.409(19)
C22 C23 1.38(2)
C22 C21 1.428(18)
C23 C24 1.32(2)
N13 C56 1.4200
N13 C54 1.4200
C54 C55 1.4200
C55 N14 1.4200
N14 C56 1.4200
